data_4025787
loop_
_publ_author_name
'Kuan-Jen Su'
'Jean-Luc Mieusset'
'Vladimir B. Arion'
'Wolfgang Knoll'
'Lothar Brecker'
'Udo H. Brinker'

_publ_section_title
;
 Efforts toward Distorted Spiropentanes
;
_journal_name_full 'Journal of Organic Chemistry'
_journal_page_first 7494
_journal_page_last 7497
_journal_paper_doi 10.1021/jo1017298
_journal_volume 75
_journal_year 2010
_chemical_formula_moiety 'C16 H14 Br4'
_chemical_formula_sum 'C16 H14 Br4'
_chemical_formula_weight 525.91
_chemical_name_systematic
; 
1,5-Bis-(2,2'-dibromocyclopropyl)-2,4-divinylnenzene
;
_space_group_IT_number 2
_symmetry_cell_setting triclinic
_symmetry_space_group_name_Hall '-P 1'
_symmetry_space_group_name_H-M 'P -1'
_atom_sites_solution_hydrogens geom
_atom_sites_solution_primary direct
_atom_sites_solution_secondary difmap
_audit_creation_method SHELXL-97
_cell_angle_alpha 83.730(5)
_cell_angle_beta 85.515(5)
_cell_angle_gamma 87.424(5)
_cell_formula_units_Z 4
_cell_length_a 6.5274(6)
_cell_length_b 14.3878(15)
_cell_length_c 18.4199(19)
_cell_measurement_reflns_used 2562
_cell_measurement_temperature 100(2)
_cell_measurement_theta_max 18.19
_cell_measurement_theta_min 2.52
_cell_volume 1713.1(3)
_computing_structure_refinement 'SHELXL-97 (Sheldrick, 1997)'
_computing_structure_solution 'SHELXS-97 (Sheldrick, 1990)'
_diffrn_ambient_temperature 100(2)
_diffrn_measured_fraction_theta_full 0.988
_diffrn_measured_fraction_theta_max 0.988
_diffrn_radiation_monochromator graphite
_diffrn_radiation_source 'fine-focus sealed tube'
_diffrn_radiation_type MoK\a
_diffrn_radiation_wavelength 0.71073
_diffrn_reflns_av_R_equivalents 0.1440
_diffrn_reflns_av_sigmaI/netI 0.1491
_diffrn_reflns_limit_h_max 7
_diffrn_reflns_limit_h_min -7
_diffrn_reflns_limit_k_max 17
_diffrn_reflns_limit_k_min -17
_diffrn_reflns_limit_l_max 22
_diffrn_reflns_limit_l_min -22
_diffrn_reflns_number 35174
_diffrn_reflns_theta_full 25.37
_diffrn_reflns_theta_max 25.37
_diffrn_reflns_theta_min 2.23
_exptl_absorpt_coefficient_mu 9.385
_exptl_absorpt_correction_T_max 0.8345
_exptl_absorpt_correction_T_min 0.2555
_exptl_absorpt_correction_type multi-scan
_exptl_absorpt_process_details SADABS
_exptl_crystal_colour colorless
_exptl_crystal_density_diffrn 2.039
_exptl_crystal_density_method 'not measured'
_exptl_crystal_description plate
_exptl_crystal_F_000 1000
_exptl_crystal_size_max 0.20
_exptl_crystal_size_mid 0.10
_exptl_crystal_size_min 0.02
_refine_diff_density_max 1.488
_refine_diff_density_min -0.955
_refine_diff_density_rms 0.223
_refine_ls_extinction_method none
_refine_ls_goodness_of_fit_ref 0.963
_refine_ls_hydrogen_treatment constr
_refine_ls_matrix_type full
_refine_ls_number_parameters 361
_refine_ls_number_reflns 6203
_refine_ls_number_restraints 0
_refine_ls_restrained_S_all 0.963
_refine_ls_R_factor_all 0.1469
_refine_ls_R_factor_gt 0.0604
_refine_ls_shift/su_max 0.001
_refine_ls_shift/su_mean 0.000
_refine_ls_structure_factor_coef Fsqd
_refine_ls_weighting_details 'calc w=1/[\s^2^(Fo^2^)+(0.0788P)^2^+0.0000P] where P=(Fo^2^+2Fc^2^)/3'
_refine_ls_weighting_scheme calc
_refine_ls_wR_factor_gt 0.1264
_refine_ls_wR_factor_ref 0.1656
_reflns_number_gt 3263
_reflns_number_total 6203
_reflns_threshold_expression >2sigma(I)
_cod_data_source_file jo1017298_si_001_4.cif
_cod_data_source_block kusu386
_cod_database_code 4025787

loop_
_symmetry_equiv_pos_as_xyz
'x, y, z'
'-x, -y, -z'

loop_
_atom_site_label
_atom_site_type_symbol
_atom_site_fract_x
_atom_site_fract_y
_atom_site_fract_z
_atom_site_U_iso_or_equiv
_atom_site_adp_type
_atom_site_occupancy
_atom_site_symmetry_multiplicity
_atom_site_calc_flag
_atom_site_refinement_flags
_atom_site_disorder_assembly
_atom_site_disorder_group
Br1 Br 0.50107(18) 0.61007(9) 0.03377(7) 0.0354(3) Uani 1 1 d . . .
Br2 Br 0.28188(17) 0.77854(9) 0.11251(7) 0.0330(3) Uani 1 1 d . . .
Br3 Br 1.05280(19) 1.09801(9) 0.36385(7) 0.0379(4) Uani 1 1 d . . .
Br4 Br 1.26612(17) 0.96564(9) 0.25030(6) 0.0325(3) Uani 1 1 d . . .
C1 C 0.7572(16) 0.8278(8) 0.1320(6) 0.028(3) Uani 1 1 d . . .
C2 C 0.7742(16) 0.8553(9) 0.2001(6) 0.028(3) Uani 1 1 d . . .
H2 H 0.7710 0.8091 0.2411 0.034 Uiso 1 1 calc R . .
C3 C 0.7960(15) 0.9486(8) 0.2118(6) 0.028(3) Uani 1 1 d . . .
C4 C 0.7999(17) 1.0172(9) 0.1499(6) 0.029(3) Uani 1 1 d . . .
C5 C 0.7931(18) 0.9876(9) 0.0823(7) 0.037(3) Uani 1 1 d . . .
H5 H 0.8083 1.0330 0.0409 0.044 Uiso 1 1 calc R . .
C6 C 0.7658(16) 0.8970(8) 0.0699(6) 0.027(3) Uani 1 1 d . . .
C7 C 0.7258(16) 0.7276(8) 0.1206(6) 0.026(3) Uani 1 1 d . . .
H7 H 0.8433 0.6977 0.0924 0.031 Uiso 1 1 calc R . .
C8 C 0.5174(16) 0.6923(8) 0.1084(6) 0.024(3) Uani 1 1 d . . .
C9 C 0.6111(18) 0.6605(9) 0.1768(6) 0.037(3) Uani 1 1 d . . .
H9A H 0.6646 0.5949 0.1835 0.044 Uiso 1 1 calc R . .
H9B H 0.5504 0.6852 0.2221 0.044 Uiso 1 1 calc R . .
C10 C 0.8143(16) 0.9782(8) 0.2857(6) 0.024(3) Uani 1 1 d . . .
H10 H 0.7033 1.0230 0.3023 0.029 Uiso 1 1 calc R . .
C11 C 0.9055(17) 0.9110(9) 0.3477(6) 0.034(3) Uani 1 1 d . . .
H11A H 0.8459 0.9149 0.3984 0.040 Uiso 1 1 calc R . .
H11B H 0.9524 0.8475 0.3364 0.040 Uiso 1 1 calc R . .
C12 C 1.0256(16) 0.9924(7) 0.3110(6) 0.022(3) Uani 1 1 d . . .
C13 C 0.8111(18) 1.1184(8) 0.1603(7) 0.037(3) Uani 1 1 d . . .
H13 H 0.8660 1.1320 0.2040 0.045 Uiso 1 1 calc R . .
C14 C 0.7531(19) 1.1908(9) 0.1153(7) 0.048(4) Uani 1 1 d . . .
H14A H 0.6971 1.1812 0.0707 0.057 Uiso 1 1 calc R . .
H14B H 0.7673 1.2525 0.1275 0.057 Uiso 1 1 calc R . .
C15 C 0.7480(19) 0.8692(10) -0.0046(7) 0.042(3) Uani 1 1 d . . .
H15 H 0.7723 0.8050 -0.0114 0.050 Uiso 1 1 calc R . .
C16 C 0.7014(17) 0.9263(9) -0.0616(7) 0.036(3) Uani 1 1 d . . .
H16A H 0.6760 0.9910 -0.0571 0.043 Uiso 1 1 calc R . .
H16B H 0.6930 0.9030 -0.1076 0.043 Uiso 1 1 calc R . .
Br5 Br -0.18923(18) 0.37696(9) 0.25156(6) 0.0342(3) Uani 1 1 d . . .
Br6 Br -0.01267(19) 0.47136(9) 0.09649(6) 0.0376(4) Uani 1 1 d . . .
Br7 Br 0.61658(18) 0.13092(9) 0.57709(7) 0.0363(4) Uani 1 1 d . . .
Br8 Br 0.81333(17) 0.28641(8) 0.46017(6) 0.0287(3) Uani 1 1 d . . .
C17 C 0.2682(17) 0.4014(8) 0.2960(6) 0.029(3) Uani 1 1 d . . .
C18 C 0.3296(15) 0.3189(8) 0.3368(6) 0.025(3) Uani 1 1 d . . .
H18 H 0.3680 0.2657 0.3119 0.030 Uiso 1 1 calc R . .
C19 C 0.3367(15) 0.3116(8) 0.4118(6) 0.023(3) Uani 1 1 d . . .
C20 C 0.2834(16) 0.3867(8) 0.4506(6) 0.028(3) Uani 1 1 d . . .
C21 C 0.2252(18) 0.4725(8) 0.4097(6) 0.032(3) Uani 1 1 d . . .
H21 H 0.1867 0.5255 0.4349 0.038 Uiso 1 1 calc R . .
C22 C 0.2233(17) 0.4806(8) 0.3340(6) 0.028(3) Uani 1 1 d . . .
C23 C 0.2535(17) 0.4055(8) 0.2159(6) 0.030(3) Uani 1 1 d . . .
H23 H 0.3496 0.4489 0.1856 0.035 Uiso 1 1 calc R . .
C24 C 0.0523(17) 0.3961(8) 0.1848(5) 0.026(3) Uani 1 1 d . . .
C25 C 0.2070(18) 0.3186(8) 0.1810(6) 0.034(3) Uani 1 1 d . . .
H25A H 0.2775 0.3095 0.1326 0.041 Uiso 1 1 calc R . .
H25B H 0.1821 0.2603 0.2137 0.041 Uiso 1 1 calc R . .
C26 C 0.3935(17) 0.2187(8) 0.4533(6) 0.028(3) Uani 1 1 d . . .
H26 H 0.2780 0.1913 0.4866 0.034 Uiso 1 1 calc R . .
C27 C 0.5366(17) 0.1462(8) 0.4211(6) 0.029(3) Uani 1 1 d . . .
H27A H 0.5024 0.0796 0.4328 0.035 Uiso 1 1 calc R . .
H27B H 0.6033 0.1623 0.3715 0.035 Uiso 1 1 calc R . .
C28 C 0.5988(17) 0.1968(8) 0.4814(6) 0.029(3) Uani 1 1 d . . .
C29 C 0.2852(17) 0.3817(10) 0.5305(6) 0.038(3) Uani 1 1 d . . .
H29 H 0.2750 0.3208 0.5560 0.045 Uiso 1 1 calc R . .
C30 C 0.2992(17) 0.4506(8) 0.5718(6) 0.031(3) Uani 1 1 d . . .
H30A H 0.3099 0.5132 0.5498 0.038 Uiso 1 1 calc R . .
H30B H 0.2986 0.4373 0.6235 0.038 Uiso 1 1 calc R . .
C31 C 0.1628(16) 0.5726(9) 0.2929(6) 0.028(3) Uani 1 1 d . . .
H31 H 0.1155 0.5705 0.2456 0.033 Uiso 1 1 calc R . .
C32 C 0.169(2) 0.6546(9) 0.3157(7) 0.044(4) Uani 1 1 d . . .
H32A H 0.2152 0.6604 0.3626 0.053 Uiso 1 1 calc R . .
H32B H 0.1273 0.7089 0.2855 0.053 Uiso 1 1 calc R . .

loop_
_atom_site_aniso_label
_atom_site_aniso_U_11
_atom_site_aniso_U_22
_atom_site_aniso_U_33
_atom_site_aniso_U_23
_atom_site_aniso_U_13
_atom_site_aniso_U_12
Br1 0.0426(8) 0.0247(8) 0.0412(8) -0.0106(6) -0.0055(6) -0.0049(6)
Br2 0.0301(7) 0.0280(8) 0.0414(8) -0.0064(6) -0.0016(5) 0.0003(6)
Br3 0.0394(7) 0.0307(8) 0.0474(8) -0.0154(6) -0.0114(6) -0.0018(6)
Br4 0.0287(7) 0.0389(8) 0.0291(7) -0.0021(6) 0.0000(5) -0.0003(6)
C1 0.026(7) 0.022(7) 0.036(8) 0.000(6) -0.001(5) -0.005(5)
C2 0.028(7) 0.037(8) 0.020(7) -0.004(6) -0.001(5) -0.013(6)
C3 0.015(6) 0.029(8) 0.040(8) -0.011(6) -0.002(5) 0.001(5)
C4 0.035(7) 0.035(8) 0.020(7) -0.004(6) -0.008(5) -0.008(6)
C5 0.047(8) 0.032(8) 0.031(8) 0.008(6) -0.004(6) -0.019(7)
C6 0.031(7) 0.031(8) 0.023(7) -0.009(6) 0.003(5) -0.023(6)
C7 0.026(6) 0.027(7) 0.024(7) -0.004(6) -0.002(5) 0.007(5)
C8 0.029(7) 0.015(7) 0.031(7) -0.009(5) -0.004(5) 0.001(5)
C9 0.049(8) 0.028(8) 0.033(8) 0.001(6) 0.001(6) -0.006(6)
C10 0.020(6) 0.021(7) 0.031(7) -0.005(6) 0.003(5) 0.003(5)
C11 0.037(7) 0.041(9) 0.023(7) 0.002(6) -0.006(6) -0.010(6)
C12 0.024(6) 0.013(6) 0.031(7) -0.012(5) -0.001(5) 0.003(5)
C13 0.044(8) 0.017(7) 0.053(9) -0.006(7) -0.017(7) 0.002(6)
C14 0.054(9) 0.033(9) 0.061(10) -0.011(8) -0.027(7) -0.008(7)
C15 0.050(8) 0.036(9) 0.036(8) -0.003(7) 0.014(7) -0.001(7)
C16 0.040(8) 0.034(8) 0.037(8) -0.009(7) -0.007(6) -0.003(6)
Br5 0.0335(7) 0.0399(8) 0.0291(7) -0.0016(6) -0.0003(5) -0.0081(6)
Br6 0.0467(8) 0.0377(9) 0.0266(7) 0.0029(6) -0.0047(6) 0.0050(6)
Br7 0.0391(7) 0.0306(8) 0.0373(8) 0.0112(6) -0.0101(6) -0.0054(6)
Br8 0.0301(7) 0.0220(7) 0.0340(7) -0.0014(6) -0.0021(5) -0.0058(5)
C17 0.038(7) 0.027(8) 0.021(7) 0.001(6) -0.002(5) 0.000(6)
C18 0.023(6) 0.023(7) 0.032(7) -0.010(6) -0.007(5) -0.006(5)
C19 0.021(6) 0.024(7) 0.024(7) -0.007(6) 0.002(5) -0.003(5)
C20 0.023(6) 0.028(8) 0.033(7) 0.003(6) -0.006(5) -0.003(6)
C21 0.044(8) 0.023(7) 0.031(8) -0.010(6) -0.003(6) -0.007(6)
C22 0.035(7) 0.024(7) 0.024(7) 0.003(6) -0.003(5) 0.000(6)
C23 0.037(7) 0.027(8) 0.026(7) -0.004(6) -0.005(6) -0.004(6)
C24 0.038(7) 0.029(8) 0.012(6) -0.003(5) -0.005(5) 0.003(6)
C25 0.052(8) 0.025(8) 0.024(7) 0.004(6) -0.003(6) -0.006(7)
C26 0.029(7) 0.025(7) 0.028(7) 0.007(6) -0.001(5) 0.001(6)
C27 0.042(7) 0.020(7) 0.026(7) -0.004(6) -0.004(6) 0.000(6)
C28 0.039(7) 0.020(7) 0.027(7) -0.003(6) 0.001(6) 0.007(6)
C29 0.039(8) 0.045(9) 0.026(7) 0.005(7) 0.004(6) 0.001(7)
C30 0.050(8) 0.012(7) 0.032(7) -0.005(6) -0.004(6) -0.001(6)
C31 0.024(6) 0.042(9) 0.015(6) 0.010(6) -0.001(5) 0.005(6)
C32 0.069(10) 0.024(8) 0.035(8) 0.001(7) 0.008(7) 0.009(7)

loop_
_atom_type_symbol
_atom_type_description
_atom_type_scat_dispersion_real
_atom_type_scat_dispersion_imag
_atom_type_scat_source
C C 0.0033 0.0016 'International Tables Vol C Tables 4.2.6.8 and 6.1.1.4'
H H 0.0000 0.0000 'International Tables Vol C Tables 4.2.6.8 and 6.1.1.4'
Br Br -0.2901 2.4595 'International Tables Vol C Tables 4.2.6.8 and 6.1.1.4'

loop_
_geom_angle_atom_site_label_1
_geom_angle_atom_site_label_2
_geom_angle_atom_site_label_3
_geom_angle
_geom_angle_site_symmetry_1
_geom_angle_site_symmetry_3
_geom_angle_publ_flag
C2 C1 C6 118.9(11) . . ?
C2 C1 C7 122.1(10) . . ?
C6 C1 C7 119.0(10) . . ?
C1 C2 C3 122.7(11) . . ?
C1 C2 H2 118.6 . . ?
C3 C2 H2 118.6 . . ?
C2 C3 C4 118.0(10) . . ?
C2 C3 C10 122.6(11) . . ?
C4 C3 C10 119.4(10) . . ?
C5 C4 C3 118.1(11) . . ?
C5 C4 C13 122.0(11) . . ?
C3 C4 C13 119.8(10) . . ?
C4 C5 C6 124.5(11) . . ?
C4 C5 H5 117.7 . . ?
C6 C5 H5 117.7 . . ?
C5 C6 C1 117.5(10) . . ?
C5 C6 C15 122.4(11) . . ?
C1 C6 C15 120.1(11) . . ?
C1 C7 C9 123.0(10) . . ?
C1 C7 C8 122.4(9) . . ?
C9 C7 C8 57.8(7) . . ?
C1 C7 H7 114.1 . . ?
C9 C7 H7 114.1 . . ?
C8 C7 H7 114.1 . . ?
C9 C8 C7 61.0(7) . . ?
C9 C8 Br1 121.2(8) . . ?
C7 C8 Br1 118.4(8) . . ?
C9 C8 Br2 118.0(8) . . ?
C7 C8 Br2 118.3(8) . . ?
Br1 C8 Br2 111.5(5) . . ?
C8 C9 C7 61.2(7) . . ?
C8 C9 H9A 117.7 . . ?
C7 C9 H9A 117.7 . . ?
C8 C9 H9B 117.7 . . ?
C7 C9 H9B 117.7 . . ?
H9A C9 H9B 114.8 . . ?
C3 C10 C12 119.7(9) . . ?
C3 C10 C11 121.5(10) . . ?
C12 C10 C11 58.7(7) . . ?
C3 C10 H10 115.1 . . ?
C12 C10 H10 115.1 . . ?
C11 C10 H10 115.1 . . ?
C12 C11 C10 59.6(7) . . ?
C12 C11 H11A 117.8 . . ?
C10 C11 H11A 117.8 . . ?
C12 C11 H11B 117.8 . . ?
C10 C11 H11B 117.8 . . ?
H11A C11 H11B 115.0 . . ?
C11 C12 C10 61.7(7) . . ?
C11 C12 Br4 117.8(8) . . ?
C10 C12 Br4 120.0(7) . . ?
C11 C12 Br3 118.8(8) . . ?
C10 C12 Br3 116.9(7) . . ?
Br4 C12 Br3 112.8(5) . . ?
C14 C13 C4 127.1(12) . . ?
C14 C13 H13 116.5 . . ?
C4 C13 H13 116.5 . . ?
C13 C14 H14A 120.0 . . ?
C13 C14 H14B 120.0 . . ?
H14A C14 H14B 120.0 . . ?
C16 C15 C6 125.0(13) . . ?
C16 C15 H15 117.5 . . ?
C6 C15 H15 117.5 . . ?
C15 C16 H16A 120.0 . . ?
C15 C16 H16B 120.0 . . ?
H16A C16 H16B 120.0 . . ?
C18 C17 C22 117.3(10) . . ?
C18 C17 C23 121.1(11) . . ?
C22 C17 C23 121.6(10) . . ?
C19 C18 C17 122.6(11) . . ?
C19 C18 H18 118.7 . . ?
C17 C18 H18 118.7 . . ?
C20 C19 C18 121.1(11) . . ?
C20 C19 C26 118.7(10) . . ?
C18 C19 C26 120.1(10) . . ?
C19 C20 C21 117.1(10) . . ?
C19 C20 C29 123.1(11) . . ?
C21 C20 C29 119.8(11) . . ?
C22 C21 C20 121.7(11) . . ?
C22 C21 H21 119.1 . . ?
C20 C21 H21 119.1 . . ?
C21 C22 C17 119.9(11) . . ?
C21 C22 C31 120.0(11) . . ?
C17 C22 C31 120.0(10) . . ?
C17 C23 C24 120.9(10) . . ?
C17 C23 C25 120.7(10) . . ?
C24 C23 C25 58.6(7) . . ?
C17 C23 H23 115.0 . . ?
C24 C23 H23 115.0 . . ?
C25 C23 H23 115.0 . . ?
C25 C24 C23 61.7(8) . . ?
C25 C24 Br6 119.4(8) . . ?
C23 C24 Br6 119.9(8) . . ?
C25 C24 Br5 118.2(8) . . ?
C23 C24 Br5 118.4(7) . . ?
Br6 C24 Br5 111.3(5) . . ?
C24 C25 C23 59.7(8) . . ?
C24 C25 H25A 117.8 . . ?
C23 C25 H25A 117.8 . . ?
C24 C25 H25B 117.8 . . ?
C23 C25 H25B 117.8 . . ?
H25A C25 H25B 114.9 . . ?
C28 C26 C27 59.5(7) . . ?
C28 C26 C19 123.0(10) . . ?
C27 C26 C19 123.3(10) . . ?
C28 C26 H26 113.5 . . ?
C27 C26 H26 113.5 . . ?
C19 C26 H26 113.5 . . ?
C28 C27 C26 59.4(7) . . ?
C28 C27 H27A 117.8 . . ?
C26 C27 H27A 117.8 . . ?
C28 C27 H27B 117.8 . . ?
C26 C27 H27B 117.8 . . ?
H27A C27 H27B 115.0 . . ?
C27 C28 C26 61.1(8) . . ?
C27 C28 Br7 119.2(8) . . ?
C26 C28 Br7 119.1(8) . . ?
C27 C28 Br8 118.7(8) . . ?
C26 C28 Br8 119.9(8) . . ?
Br7 C28 Br8 110.9(6) . . ?
C30 C29 C20 128.8(12) . . ?
C30 C29 H29 115.6 . . ?
C20 C29 H29 115.6 . . ?
C29 C30 H30A 120.0 . . ?
C29 C30 H30B 120.0 . . ?
H30A C30 H30B 120.0 . . ?
C32 C31 C22 126.3(11) . . ?
C32 C31 H31 116.8 . . ?
C22 C31 H31 116.8 . . ?
C31 C32 H32A 120.0 . . ?
C31 C32 H32B 120.0 . . ?
H32A C32 H32B 120.0 . . ?

loop_
_geom_bond_atom_site_label_1
_geom_bond_atom_site_label_2
_geom_bond_distance
_geom_bond_site_symmetry_2
_geom_bond_publ_flag
Br1 C8 1.922(11) . ?
Br2 C8 1.933(11) . ?
Br3 C12 1.913(10) . ?
Br4 C12 1.905(10) . ?
C1 C2 1.369(14) . ?
C1 C6 1.431(15) . ?
C1 C7 1.505(16) . ?
C2 C3 1.397(15) . ?
C2 H2 0.9500 . ?
C3 C4 1.424(16) . ?
C3 C10 1.485(15) . ?
C4 C5 1.364(15) . ?
C4 C13 1.494(16) . ?
C5 C6 1.369(16) . ?
C5 H5 0.9500 . ?
C6 C15 1.486(16) . ?
C7 C9 1.513(16) . ?
C7 C8 1.514(15) . ?
C7 H7 1.0000 . ?
C8 C9 1.463(15) . ?
C9 H9A 0.9900 . ?
C9 H9B 0.9900 . ?
C10 C12 1.520(14) . ?
C10 C11 1.551(15) . ?
C10 H10 1.0000 . ?
C11 C12 1.506(15) . ?
C11 H11A 0.9900 . ?
C11 H11B 0.9900 . ?
C13 C14 1.319(16) . ?
C13 H13 0.9500 . ?
C14 H14A 0.9500 . ?
C14 H14B 0.9500 . ?
C15 C16 1.306(16) . ?
C15 H15 0.9500 . ?
C16 H16A 0.9500 . ?
C16 H16B 0.9500 . ?
Br5 C24 1.933(11) . ?
Br6 C24 1.918(10) . ?
Br7 C28 1.917(11) . ?
Br8 C28 1.934(12) . ?
C17 C18 1.393(15) . ?
C17 C22 1.408(16) . ?
C17 C23 1.481(15) . ?
C18 C19 1.378(14) . ?
C18 H18 0.9500 . ?
C19 C20 1.377(15) . ?
C19 C26 1.512(15) . ?
C20 C21 1.428(15) . ?
C20 C29 1.466(15) . ?
C21 C22 1.388(15) . ?
C21 H21 0.9500 . ?
C22 C31 1.505(15) . ?
C23 C24 1.491(15) . ?
C23 C25 1.520(16) . ?
C23 H23 1.0000 . ?
C24 C25 1.475(16) . ?
C25 H25A 0.9900 . ?
C25 H25B 0.9900 . ?
C26 C28 1.482(15) . ?
C26 C27 1.508(16) . ?
C26 H26 1.0000 . ?
C27 C28 1.485(15) . ?
C27 H27A 0.9900 . ?
C27 H27B 0.9900 . ?
C29 C30 1.325(15) . ?
C29 H29 0.9500 . ?
C30 H30A 0.9500 . ?
C30 H30B 0.9500 . ?
C31 C32 1.299(16) . ?
C31 H31 0.9500 . ?
C32 H32A 0.9500 . ?
C32 H32B 0.9500 . ?

loop_
_geom_torsion_atom_site_label_1
_geom_torsion_atom_site_label_2
_geom_torsion_atom_site_label_3
_geom_torsion_atom_site_label_4
_geom_torsion
_geom_torsion_site_symmetry_1
_geom_torsion_site_symmetry_2
_geom_torsion_site_symmetry_3
_geom_torsion_site_symmetry_4
_geom_torsion_publ_flag
C6 C1 C2 C3 1.2(16) . . . . ?
C7 C1 C2 C3 -177.7(10) . . . . ?
C1 C2 C3 C4 0.2(16) . . . . ?
C1 C2 C3 C10 180.0(10) . . . . ?
C2 C3 C4 C5 -3.4(16) . . . . ?
C10 C3 C4 C5 176.8(10) . . . . ?
C2 C3 C4 C13 176.6(10) . . . . ?
C10 C3 C4 C13 -3.2(15) . . . . ?
C3 C4 C5 C6 5.6(18) . . . . ?
C13 C4 C5 C6 -174.4(11) . . . . ?
C4 C5 C6 C1 -4.2(18) . . . . ?
C4 C5 C6 C15 176.5(12) . . . . ?
C2 C1 C6 C5 0.7(16) . . . . ?
C7 C1 C6 C5 179.6(10) . . . . ?
C2 C1 C6 C15 180.0(11) . . . . ?
C7 C1 C6 C15 -1.1(16) . . . . ?
C2 C1 C7 C9 30.9(16) . . . . ?
C6 C1 C7 C9 -148.0(11) . . . . ?
C2 C1 C7 C8 101.0(13) . . . . ?
C6 C1 C7 C8 -77.8(14) . . . . ?
C1 C7 C8 C9 -111.3(12) . . . . ?
C1 C7 C8 Br1 136.8(9) . . . . ?
C9 C7 C8 Br1 -112.0(10) . . . . ?
C1 C7 C8 Br2 -3.1(14) . . . . ?
C9 C7 C8 Br2 108.2(10) . . . . ?
Br1 C8 C9 C7 107.4(9) . . . . ?
Br2 C8 C9 C7 -108.6(9) . . . . ?
C1 C7 C9 C8 110.3(11) . . . . ?
C2 C3 C10 C12 97.0(12) . . . . ?
C4 C3 C10 C12 -83.2(13) . . . . ?
C2 C3 C10 C11 27.6(15) . . . . ?
C4 C3 C10 C11 -152.6(10) . . . . ?
C3 C10 C11 C12 107.9(11) . . . . ?
C10 C11 C12 Br4 -111.0(9) . . . . ?
C10 C11 C12 Br3 106.9(9) . . . . ?
C3 C10 C12 C11 -110.9(12) . . . . ?
C3 C10 C12 Br4 -3.4(14) . . . . ?
C11 C10 C12 Br4 107.5(9) . . . . ?
C3 C10 C12 Br3 139.2(9) . . . . ?
C11 C10 C12 Br3 -109.9(9) . . . . ?
C5 C4 C13 C14 22.8(19) . . . . ?
C3 C4 C13 C14 -157.1(13) . . . . ?
C5 C6 C15 C16 -19.2(19) . . . . ?
C1 C6 C15 C16 161.5(12) . . . . ?
C22 C17 C18 C19 3.5(16) . . . . ?
C23 C17 C18 C19 -177.2(10) . . . . ?
C17 C18 C19 C20 -0.2(17) . . . . ?
C17 C18 C19 C26 176.7(10) . . . . ?
C18 C19 C20 C21 -1.4(16) . . . . ?
C26 C19 C20 C21 -178.3(10) . . . . ?
C18 C19 C20 C29 178.9(10) . . . . ?
C26 C19 C20 C29 2.0(16) . . . . ?
C19 C20 C21 C22 -0.4(17) . . . . ?
C29 C20 C21 C22 179.3(11) . . . . ?
C20 C21 C22 C17 3.7(17) . . . . ?
C20 C21 C22 C31 -179.5(10) . . . . ?
C18 C17 C22 C21 -5.1(16) . . . . ?
C23 C17 C22 C21 175.6(11) . . . . ?
C18 C17 C22 C31 178.0(10) . . . . ?
C23 C17 C22 C31 -1.3(16) . . . . ?
C18 C17 C23 C24 97.9(14) . . . . ?
C22 C17 C23 C24 -82.8(15) . . . . ?
C18 C17 C23 C25 28.4(16) . . . . ?
C22 C17 C23 C25 -152.4(11) . . . . ?
C17 C23 C24 C25 -109.3(12) . . . . ?
C17 C23 C24 Br6 141.3(9) . . . . ?
C25 C23 C24 Br6 -109.4(9) . . . . ?
C17 C23 C24 Br5 -0.8(15) . . . . ?
C25 C23 C24 Br5 108.6(10) . . . . ?
Br6 C24 C25 C23 110.3(10) . . . . ?
Br5 C24 C25 C23 -109.0(9) . . . . ?
C17 C23 C25 C24 109.8(12) . . . . ?
C20 C19 C26 C28 -79.8(14) . . . . ?
C18 C19 C26 C28 103.3(13) . . . . ?
C20 C19 C26 C27 -152.5(11) . . . . ?
C18 C19 C26 C27 30.5(16) . . . . ?
C19 C26 C27 C28 111.7(12) . . . . ?
C26 C27 C28 Br7 109.1(9) . . . . ?
C26 C27 C28 Br8 -110.3(9) . . . . ?
C19 C26 C28 C27 -112.2(12) . . . . ?
C27 C26 C28 Br7 -109.3(10) . . . . ?
C19 C26 C28 Br7 138.5(9) . . . . ?
C27 C26 C28 Br8 108.3(10) . . . . ?
C19 C26 C28 Br8 -3.9(15) . . . . ?
C19 C20 C29 C30 157.5(12) . . . . ?
C21 C20 C29 C30 -22.2(18) . . . . ?
C21 C22 C31 C32 22.2(18) . . . . ?
C17 C22 C31 C32 -160.9(12) . . . . ?
